data_1570126
loop_
_publ_author_name
'Nakano, Kyohei'
'Leong, Iat Wai'
'Hashizume, Daisuke'
'Bulgarevich, Kirill'
'Takimiya, Kazuo'
'Nishiyama, Yusuke'
'Yamazaki, Toshio'
'Tajima, Keisuke'

_publ_section_title
;
 Synthesis of 3,3'-dihydroxy-2,2'-diindan-1,1'-dione derivatives for
 tautomeric organic semiconductors exhibiting intramolecular double proton
 transfer.
;
_journal_issue 43
_journal_name_full 'Chemical science'
_journal_page_first 12205
_journal_page_last 12218
_journal_paper_doi 10.1039/d3sc04125e
_journal_volume 14
_journal_year 2023
_chemical_formula_moiety 'C19 H8 F4 O4'
_chemical_formula_sum 'C19 H8 F4 O4'
_chemical_formula_weight 376.25
_space_group_crystal_system monoclinic
_space_group_IT_number 14
_space_group_name_Hall '-P 2ybc'
_space_group_name_H-M_alt 'P 1 21/c 1'
_atom_sites_solution_hydrogens mixed
_atom_sites_solution_primary iterative
_atom_sites_solution_secondary difmap
_audit_creation_method SHELXL-2018/3
_audit_update_record
;
2022-11-02 deposited with the CCDC.	2023-10-16 downloaded from the CCDC.
;
_cell_angle_alpha 90
_cell_angle_beta 97.194(2)
_cell_angle_gamma 90
_cell_formula_units_Z 4
_cell_length_a 8.08386(19)
_cell_length_b 6.06732(18)
_cell_length_c 29.2397(8)
_cell_measurement_reflns_used 12654
_cell_measurement_temperature 90.00(10)
_cell_measurement_theta_max 33.4210
_cell_measurement_theta_min 2.5100
_cell_volume 1422.84(7)
_computing_cell_refinement 'CrysAlisPro 1.171.42.30a (Rigaku OD, 2021)'
_computing_data_collection 'CrysAlisPro 1.171.42.30a (Rigaku OD, 2021)'
_computing_data_reduction 'CrysAlisPro 1.171.42.30a (Rigaku OD, 2021)'
_computing_molecular_graphics SHELXLE
_computing_publication_material 'SHELXL-2018/3 (Sheldrick, 2018)'
_computing_structure_refinement 'SHELXL-2018/3 (Sheldrick, 2018)'
_computing_structure_solution SHELXT-2018/2
_diffrn_ambient_temperature 90.00(10)
_diffrn_detector_area_resol_mean 10
_diffrn_measured_fraction_theta_full 1.000
_diffrn_measured_fraction_theta_max 1.000
_diffrn_measurement_device_type 'Rigaku AFC-11 with Hypix6000HE'
_diffrn_measurement_method \w-scan
_diffrn_radiation_type MoK\a
_diffrn_radiation_wavelength 0.71073
_diffrn_reflns_av_R_equivalents 0.0496
_diffrn_reflns_av_unetI/netI 0.0215
_diffrn_reflns_Laue_measured_fraction_full 1.000
_diffrn_reflns_Laue_measured_fraction_max 1.000
_diffrn_reflns_limit_h_max 10
_diffrn_reflns_limit_h_min -10
_diffrn_reflns_limit_k_max 7
_diffrn_reflns_limit_k_min -7
_diffrn_reflns_limit_l_max 37
_diffrn_reflns_limit_l_min -37
_diffrn_reflns_number 38918
_diffrn_reflns_point_group_measured_fraction_full 1.000
_diffrn_reflns_point_group_measured_fraction_max 1.000
_diffrn_reflns_theta_full 25.242
_diffrn_reflns_theta_max 27.484
_diffrn_reflns_theta_min 2.540
_diffrn_source 'Fine-focus rotating anode'
_exptl_absorpt_coefficient_mu 0.157
_exptl_absorpt_correction_T_max 1.000
_exptl_absorpt_correction_T_min 0.795
_exptl_absorpt_correction_type gaussian
_exptl_absorpt_process_details
;
CrysAlisPro 1.171.42.30a (Rigaku Oxford Diffraction, 2021)
Numerical absorption correction based on gaussian integration over
a multifaceted crystal model
Empirical absorption correction using spherical harmonics,
implemented in SCALE3 ABSPACK scaling algorithm.
;
_exptl_crystal_colour purple
_exptl_crystal_density_diffrn 1.756
_exptl_crystal_description plate
_exptl_crystal_F_000 760
_exptl_crystal_size_max 0.409
_exptl_crystal_size_mid 0.042
_exptl_crystal_size_min 0.018
_refine_diff_density_max 0.472
_refine_diff_density_min -0.334
_refine_diff_density_rms 0.079
_refine_ls_extinction_method none
_refine_ls_goodness_of_fit_ref 1.284
_refine_ls_hydrogen_treatment mixed
_refine_ls_matrix_type full
_refine_ls_number_parameters 258
_refine_ls_number_reflns 3254
_refine_ls_number_restraints 1
_refine_ls_restrained_S_all 1.283
_refine_ls_R_factor_all 0.0779
_refine_ls_R_factor_gt 0.0752
_refine_ls_shift/su_max 0.000
_refine_ls_shift/su_mean 0.000
_refine_ls_structure_factor_coef Fsqd
_refine_ls_weighting_details 'w=1/[\s^2^(Fo^2^)+(0.0112P)^2^+4.7614P] where P=(Fo^2^+2Fc^2^)/3'
_refine_ls_weighting_scheme calc
_refine_ls_wR_factor_gt 0.1564
_refine_ls_wR_factor_ref 0.1575
_reflns_Friedel_coverage 0.000
_reflns_number_gt 3114
_reflns_number_total 3254
_reflns_threshold_expression 'I > 2\s(I)'
_cod_data_source_file d3sc04125e2.cif
_cod_data_source_block 8
_cod_depositor_comments 'Adding full bibliography for 1570123--1570129.cif.'
_cod_original_sg_symbol_H-M 'P 21/c'
_cod_database_code 1570126
_shelx_shelxl_version_number 2018/3
_shelx_space_group_comment
;
The symmetry employed for this shelxl refinement is uniquely defined
by the following loop, which should always be used as a source of
symmetry information in preference to the above space-group names.
They are only intended as comments.
;
_shelx_estimated_absorpt_t_min 0.938
_shelx_estimated_absorpt_t_max 0.997

loop_
_space_group_symop_operation_xyz
'x, y, z'
'-x, y+1/2, -z+1/2'
'-x, -y, -z'
'x, -y-1/2, z-1/2'

loop_
_atom_site_label
_atom_site_type_symbol
_atom_site_fract_x
_atom_site_fract_y
_atom_site_fract_z
_atom_site_U_iso_or_equiv
_atom_site_adp_type
_atom_site_occupancy
_atom_site_site_symmetry_order
_atom_site_calc_flag
_atom_site_refinement_flags_posn
_atom_site_refinement_flags_adp
_atom_site_refinement_flags_occupancy
_atom_site_disorder_assembly
_atom_site_disorder_group
F1 F 0.6941(2) 0.7354(3) 0.66403(7) 0.0243(4) Uani 1 1 d . . . . .
F2 F 0.7444(2) 0.4591(4) 0.73615(7) 0.0299(5) Uani 1 1 d . . . . .
F3 F 0.5859(3) 0.0671(4) 0.73538(7) 0.0309(5) Uani 1 1 d . . . . .
F4 F 0.3690(2) -0.0558(3) 0.66182(7) 0.0262(5) Uani 1 1 d . . . . .
O1 O 0.0807(3) 0.1775(4) 0.48534(9) 0.0230(5) Uani 1 1 d . . . . .
H1H H 0.124(5) 0.139(7) 0.5168(15) 0.037(12) Uiso 1 1 d . . . . .
O2 O 0.3710(3) 0.8587(4) 0.49045(8) 0.0224(5) Uani 1 1 d . . . . .
O3 O 0.5192(3) 0.7784(4) 0.57088(8) 0.0202(5) Uani 1 1 d . . . . .
H2H H 0.476(5) 0.822(8) 0.5405(15) 0.042(12) Uiso 1 1 d . . . . .
O4 O 0.2222(3) 0.1006(4) 0.56738(8) 0.0209(5) Uani 1 1 d . . . . .
C1 C 0.2575(4) 0.4996(5) 0.50524(11) 0.0178(6) Uani 1 1 d . . . . .
C2 C 0.1449(4) 0.3689(5) 0.47759(11) 0.0190(6) Uani 1 1 d . . . . .
C3 C 0.0947(4) 0.4781(6) 0.43271(11) 0.0228(7) Uani 1 1 d . . . . .
C4 C -0.0093(4) 0.4096(7) 0.39453(12) 0.0269(8) Uani 1 1 d . . . . .
H4 H -0.064836 0.271533 0.394194 0.032 Uiso 1 1 calc R U . A 1
C7 C 0.1520(4) 0.8221(7) 0.39648(11) 0.0257(7) Uani 1 1 d . . . . .
H7 H 0.205550 0.961753 0.397435 0.031 Uiso 1 1 calc R U . B 1
C8 C 0.1750(4) 0.6812(6) 0.43333(11) 0.0220(7) Uani 1 1 d . . . . .
C9 C 0.2801(4) 0.6989(5) 0.47886(11) 0.0188(6) Uani 1 1 d . . . . .
C10 C 0.3394(4) 0.4578(5) 0.55174(11) 0.0176(6) Uani 1 1 d . . . . .
C11 C 0.4533(4) 0.5879(5) 0.57892(11) 0.0164(6) Uani 1 1 d . . . . .
C12 C 0.5039(4) 0.4799(5) 0.62376(11) 0.0182(6) Uani 1 1 d . . . . .
C13 C 0.6112(4) 0.5427(5) 0.66145(11) 0.0189(6) Uani 1 1 d . . . . .
C14 C 0.6382(4) 0.4017(6) 0.69926(11) 0.0220(7) Uani 1 1 d . . . . .
C15 C 0.5578(4) 0.2008(6) 0.69891(11) 0.0216(7) Uani 1 1 d . . . . .
C16 C 0.4464(4) 0.1381(5) 0.66055(11) 0.0197(6) Uani 1 1 d . . . . .
C17 C 0.4212(4) 0.2783(5) 0.62370(11) 0.0186(6) Uani 1 1 d . . . . .
C18 C 0.3138(4) 0.2585(5) 0.57824(11) 0.0174(6) Uani 1 1 d . . . . .
C5 C -0.0309(4) 0.5498(7) 0.35603(11) 0.0308(9) Uani 0.525(6) 1 d D . P C 1
C6 C 0.0469(4) 0.7533(7) 0.35731(11) 0.0289(8) Uani 0.525(6) 1 d . . P C 1
H6 H 0.028701 0.847775 0.331260 0.035 Uiso 0.525(6) 1 calc R U P C 1
C19 C -0.1252(7) 0.4995(11) 0.31115(18) 0.0243(10) Uani 0.525(6) 1 d D . P C 1
H19A H -0.144850 0.635660 0.293280 0.036 Uiso 0.525(6) 1 calc R U P C 1
H19B H -0.232371 0.432919 0.315733 0.036 Uiso 0.525(6) 1 calc R U P C 1
H19C H -0.061527 0.396142 0.294421 0.036 Uiso 0.525(6) 1 calc R U P C 1
C5' C -0.0309(4) 0.5498(7) 0.35603(11) 0.0308(9) Uani 0.475(6) 1 d . . P C -2
H5' H -0.099408 0.504529 0.328882 0.037 Uiso 0.475(6) 1 calc R U P C -2
C6' C 0.0469(4) 0.7533(7) 0.35731(11) 0.0289(8) Uani 0.475(6) 1 d D . P C -2
C19' C 0.0041(8) 0.8767(12) 0.3144(2) 0.0243(10) Uani 0.475(6) 1 d D . P C -2
H19D H 0.106158 0.934214 0.303891 0.036 Uiso 0.475(6) 1 calc R U P C -2
H19E H -0.069659 0.999582 0.319846 0.036 Uiso 0.475(6) 1 calc R U P C -2
H19F H -0.052745 0.778923 0.290809 0.036 Uiso 0.475(6) 1 calc R U P C -2

loop_
_atom_site_aniso_label
_atom_site_aniso_U_11
_atom_site_aniso_U_22
_atom_site_aniso_U_33
_atom_site_aniso_U_23
_atom_site_aniso_U_13
_atom_site_aniso_U_12
F1 0.0188(9) 0.0254(11) 0.0283(10) -0.0020(8) 0.0014(7) -0.0039(8)
F2 0.0256(10) 0.0408(13) 0.0218(10) 0.0008(9) -0.0025(8) -0.0032(9)
F3 0.0318(11) 0.0362(12) 0.0248(10) 0.0100(9) 0.0036(8) -0.0007(10)
F4 0.0265(10) 0.0214(10) 0.0316(10) 0.0049(8) 0.0068(8) -0.0023(8)
O1 0.0190(11) 0.0179(12) 0.0311(13) -0.0026(10) -0.0005(9) -0.0020(9)
O2 0.0165(10) 0.0223(12) 0.0287(12) 0.0036(10) 0.0034(9) -0.0007(9)
O3 0.0178(10) 0.0179(11) 0.0246(12) 0.0023(9) 0.0018(9) -0.0014(9)
O4 0.0179(10) 0.0161(11) 0.0290(12) -0.0034(9) 0.0047(9) -0.0028(9)
C1 0.0141(13) 0.0166(15) 0.0236(15) -0.0025(12) 0.0053(11) 0.0017(12)
C2 0.0137(13) 0.0179(15) 0.0260(16) -0.0026(13) 0.0044(12) 0.0043(12)
C3 0.0156(14) 0.0300(19) 0.0233(16) -0.0027(14) 0.0041(12) 0.0096(13)
C4 0.0212(15) 0.033(2) 0.0259(17) -0.0073(15) 0.0009(13) 0.0096(14)
C7 0.0180(15) 0.035(2) 0.0254(16) 0.0085(15) 0.0077(12) 0.0080(14)
C8 0.0135(13) 0.0285(18) 0.0249(16) 0.0012(14) 0.0056(12) 0.0060(13)
C9 0.0121(13) 0.0198(16) 0.0252(16) 0.0011(13) 0.0056(11) 0.0043(12)
C10 0.0148(13) 0.0146(15) 0.0244(15) -0.0008(12) 0.0055(11) 0.0022(12)
C11 0.0132(13) 0.0135(14) 0.0236(15) -0.0008(12) 0.0063(11) 0.0029(11)
C12 0.0160(13) 0.0165(15) 0.0230(15) -0.0018(12) 0.0056(11) 0.0027(12)
C13 0.0149(13) 0.0161(15) 0.0266(16) -0.0017(13) 0.0057(12) -0.0006(12)
C14 0.0178(14) 0.0276(18) 0.0204(15) -0.0037(14) 0.0019(12) 0.0016(13)
C15 0.0206(15) 0.0239(17) 0.0213(15) 0.0048(13) 0.0067(12) 0.0031(13)
C16 0.0183(14) 0.0154(15) 0.0267(16) 0.0015(13) 0.0079(12) 0.0026(12)
C17 0.0166(13) 0.0169(15) 0.0232(15) -0.0008(12) 0.0058(11) 0.0038(12)
C18 0.0162(13) 0.0138(15) 0.0231(15) -0.0014(12) 0.0053(11) 0.0034(12)
C5 0.0212(16) 0.046(2) 0.0245(17) -0.0100(16) -0.0007(13) 0.0168(16)
C6 0.0232(16) 0.041(2) 0.0240(17) 0.0064(16) 0.0075(13) 0.0167(16)
C19 0.021(2) 0.027(3) 0.024(2) 0.000(2) 0.0018(18) 0.001(2)
C5' 0.0212(16) 0.046(2) 0.0245(17) -0.0100(16) -0.0007(13) 0.0168(16)
C6' 0.0232(16) 0.041(2) 0.0240(17) 0.0064(16) 0.0075(13) 0.0167(16)
C19' 0.021(2) 0.027(3) 0.024(2) 0.000(2) 0.0018(18) 0.001(2)

loop_
_atom_type_symbol
_atom_type_description
_atom_type_scat_dispersion_real
_atom_type_scat_dispersion_imag
_atom_type_scat_source
C C 0.0033 0.0016 'International Tables Vol C Tables 4.2.6.8 and 6.1.1.4'
H H 0.0000 0.0000 'International Tables Vol C Tables 4.2.6.8 and 6.1.1.4'
O O 0.0106 0.0060 'International Tables Vol C Tables 4.2.6.8 and 6.1.1.4'
F F 0.0171 0.0103 'International Tables Vol C Tables 4.2.6.8 and 6.1.1.4'

loop_
_exptl_crystal_face_index_h
_exptl_crystal_face_index_k
_exptl_crystal_face_index_l
_exptl_crystal_face_perp_dist
1 0 -2 0.0208
-1 0 2 0.0195
0 -2 -1 0.1992
0 2 1 0.2057
1 0 -1 0.0208
2 0 1 0.0208
-2 0 -1 0.0195
1 0 2 0.0195
-1 0 -2 0.0169
0 0 1 0.0092
0 0 -1 0.0092

loop_
_geom_angle_atom_site_label_1
_geom_angle_atom_site_label_2
_geom_angle_atom_site_label_3
_geom_angle
_geom_angle_site_symmetry_1
_geom_angle_site_symmetry_3
_geom_angle_publ_flag
C2 O1 H1H 106(3) . . ?
C11 O3 H2H 108(3) . . ?
C2 C1 C10 129.2(3) . . ?
C2 C1 C9 106.4(3) . . ?
C10 C1 C9 124.4(3) . . ?
O1 C2 C1 130.9(3) . . ?
O1 C2 C3 118.8(3) . . ?
C1 C2 C3 110.3(3) . . ?
C4 C3 C8 121.0(3) . . ?
C4 C3 C2 131.0(4) . . ?
C8 C3 C2 108.0(3) . . ?
C3 C4 C5' 118.0(4) . . ?
C3 C4 C5 118.0(4) . . ?
C3 C4 H4 121.0 . . ?
C5 C4 H4 121.0 . . ?
C8 C7 C6' 117.7(4) . . ?
C8 C7 C6 117.7(4) . . ?
C8 C7 H7 121.1 . . ?
C6 C7 H7 121.1 . . ?
C7 C8 C3 121.7(3) . . ?
C7 C8 C9 131.6(3) . . ?
C3 C8 C9 106.7(3) . . ?
O2 C9 C1 127.9(3) . . ?
O2 C9 C8 123.6(3) . . ?
C1 C9 C8 108.5(3) . . ?
C11 C10 C1 128.9(3) . . ?
C11 C10 C18 107.1(3) . . ?
C1 C10 C18 124.0(3) . . ?
O3 C11 C10 131.1(3) . . ?
O3 C11 C12 118.6(3) . . ?
C10 C11 C12 110.3(3) . . ?
C13 C12 C17 120.1(3) . . ?
C13 C12 C11 131.9(3) . . ?
C17 C12 C11 108.0(3) . . ?
F1 C13 C12 123.3(3) . . ?
F1 C13 C14 117.5(3) . . ?
C12 C13 C14 119.2(3) . . ?
F2 C14 C15 119.3(3) . . ?
F2 C14 C13 120.1(3) . . ?
C15 C14 C13 120.6(3) . . ?
F3 C15 C14 119.8(3) . . ?
F3 C15 C16 120.1(3) . . ?
C14 C15 C16 120.1(3) . . ?
F4 C16 C17 123.1(3) . . ?
F4 C16 C15 118.3(3) . . ?
C17 C16 C15 118.6(3) . . ?
C16 C17 C12 121.4(3) . . ?
C16 C17 C18 131.4(3) . . ?
C12 C17 C18 107.2(3) . . ?
O4 C18 C10 128.9(3) . . ?
O4 C18 C17 123.7(3) . . ?
C10 C18 C17 107.4(3) . . ?
C6 C5 C4 120.6(3) . . ?
C6 C5 C19 113.2(4) . . ?
C4 C5 C19 126.2(4) . . ?
C5 C6 C7 121.0(3) . . ?
C5 C6 H6 119.5 . . ?
C7 C6 H6 119.5 . . ?
C5 C19 H19A 109.5 . . ?
C5 C19 H19B 109.5 . . ?
H19A C19 H19B 109.5 . . ?
C5 C19 H19C 109.5 . . ?
H19A C19 H19C 109.5 . . ?
H19B C19 H19C 109.5 . . ?
C6' C5' C4 120.6(3) . . ?
C6' C5' H5' 119.7 . . ?
C4 C5' H5' 119.7 . . ?
C5' C6' C7 121.0(3) . . ?
C5' C6' C19' 112.0(4) . . ?
C7 C6' C19' 127.0(5) . . ?
C6' C19' H19D 109.5 . . ?
C6' C19' H19E 109.5 . . ?
H19D C19' H19E 109.5 . . ?
C6' C19' H19F 109.5 . . ?
H19D C19' H19F 109.5 . . ?
H19E C19' H19F 109.5 . . ?

loop_
_geom_bond_atom_site_label_1
_geom_bond_atom_site_label_2
_geom_bond_distance
_geom_bond_site_symmetry_2
_geom_bond_publ_flag
F1 C13 1.344(4) . ?
F2 C14 1.337(4) . ?
F3 C15 1.337(4) . ?
F4 C16 1.336(4) . ?
O1 C2 1.303(4) . ?
O1 H1H 0.97(4) . ?
O2 C9 1.238(4) . ?
O3 C11 1.306(4) . ?
O3 H2H 0.95(5) . ?
O4 C18 1.228(4) . ?
C1 C2 1.388(4) . ?
C1 C10 1.458(4) . ?
C1 C9 1.458(4) . ?
C2 C3 1.481(5) . ?
C3 C4 1.375(5) . ?
C3 C8 1.392(5) . ?
C4 C5' 1.404(5) . ?
C4 C5 1.404(5) . ?
C4 H4 0.9500 . ?
C7 C8 1.370(5) . ?
C7 C6' 1.402(5) . ?
C7 C6 1.402(5) . ?
C7 H7 0.9500 . ?
C8 C9 1.491(4) . ?
C10 C11 1.385(4) . ?
C10 C18 1.465(4) . ?
C11 C12 1.477(4) . ?
C12 C13 1.369(4) . ?
C12 C17 1.393(5) . ?
C13 C14 1.393(5) . ?
C14 C15 1.381(5) . ?
C15 C16 1.400(5) . ?
C16 C17 1.368(4) . ?
C17 C18 1.499(4) . ?
C5 C6 1.384(6) . ?
C5 C19 1.465(5) . ?
C6 H6 0.9500 . ?
C19 H19A 0.9800 . ?
C19 H19B 0.9800 . ?
C19 H19C 0.9800 . ?
C5' C6' 1.384(6) . ?
C5' H5' 0.9500 . ?
C6' C19' 1.465(5) . ?
C19' H19D 0.9800 . ?
C19' H19E 0.9800 . ?
C19' H19F 0.9800 . ?

loop_
_geom_hbond_atom_site_label_D
_geom_hbond_atom_site_label_H
_geom_hbond_atom_site_label_A
_geom_hbond_distance_DH
_geom_hbond_distance_HA
_geom_hbond_distance_DA
_geom_hbond_angle_DHA
_geom_hbond_site_symmetry_A
_geom_hbond_publ_flag
O1 H1H O4 0.97(4) 1.61(4) 2.568(3) 170(4) . yes
O3 H2H O2 0.95(5) 1.61(5) 2.549(3) 168(4) . yes
O3 H2H O2 0.95(5) 2.53(5) 3.042(3) 114(3) 3_676 yes

loop_
_geom_torsion_atom_site_label_1
_geom_torsion_atom_site_label_2
_geom_torsion_atom_site_label_3
_geom_torsion_atom_site_label_4
_geom_torsion
_geom_torsion_site_symmetry_1
_geom_torsion_site_symmetry_2
_geom_torsion_site_symmetry_3
_geom_torsion_site_symmetry_4
_geom_torsion_publ_flag
C10 C1 C2 O1 0.8(5) . . . . ?
C9 C1 C2 O1 -178.4(3) . . . . ?
C10 C1 C2 C3 -179.9(3) . . . . ?
C9 C1 C2 C3 1.0(3) . . . . ?
O1 C2 C3 C4 -2.5(5) . . . . ?
C1 C2 C3 C4 178.0(3) . . . . ?
O1 C2 C3 C8 178.1(3) . . . . ?
C1 C2 C3 C8 -1.3(3) . . . . ?
C8 C3 C4 C5' 0.5(5) . . . . ?
C2 C3 C4 C5' -178.8(3) . . . . ?
C8 C3 C4 C5 0.5(5) . . . . ?
C2 C3 C4 C5 -178.8(3) . . . . ?
C6' C7 C8 C3 -1.3(5) . . . . ?
C6 C7 C8 C3 -1.3(5) . . . . ?
C6' C7 C8 C9 178.0(3) . . . . ?
C6 C7 C8 C9 178.0(3) . . . . ?
C4 C3 C8 C7 1.1(5) . . . . ?
C2 C3 C8 C7 -179.5(3) . . . . ?
C4 C3 C8 C9 -178.4(3) . . . . ?
C2 C3 C8 C9 1.1(3) . . . . ?
C2 C1 C9 O2 -179.4(3) . . . . ?
C10 C1 C9 O2 1.4(5) . . . . ?
C2 C1 C9 C8 -0.3(3) . . . . ?
C10 C1 C9 C8 -179.5(3) . . . . ?
C7 C8 C9 O2 -0.7(5) . . . . ?
C3 C8 C9 O2 178.6(3) . . . . ?
C7 C8 C9 C1 -179.9(3) . . . . ?
C3 C8 C9 C1 -0.5(3) . . . . ?
C2 C1 C10 C11 179.1(3) . . . . ?
C9 C1 C10 C11 -1.9(5) . . . . ?
C2 C1 C10 C18 0.0(5) . . . . ?
C9 C1 C10 C18 179.0(3) . . . . ?
C1 C10 C11 O3 -0.6(5) . . . . ?
C18 C10 C11 O3 178.6(3) . . . . ?
C1 C10 C11 C12 -179.8(3) . . . . ?
C18 C10 C11 C12 -0.6(3) . . . . ?
O3 C11 C12 C13 1.0(5) . . . . ?
C10 C11 C12 C13 -179.7(3) . . . . ?
O3 C11 C12 C17 -178.4(3) . . . . ?
C10 C11 C12 C17 0.9(3) . . . . ?
C17 C12 C13 F1 -179.4(3) . . . . ?
C11 C12 C13 F1 1.2(5) . . . . ?
C17 C12 C13 C14 0.9(4) . . . . ?
C11 C12 C13 C14 -178.4(3) . . . . ?
F1 C13 C14 F2 -0.6(4) . . . . ?
C12 C13 C14 F2 179.1(3) . . . . ?
F1 C13 C14 C15 -179.8(3) . . . . ?
C12 C13 C14 C15 -0.1(5) . . . . ?
F2 C14 C15 F3 0.4(5) . . . . ?
C13 C14 C15 F3 179.6(3) . . . . ?
F2 C14 C15 C16 -179.9(3) . . . . ?
C13 C14 C15 C16 -0.7(5) . . . . ?
F3 C15 C16 F4 0.8(4) . . . . ?
C14 C15 C16 F4 -178.9(3) . . . . ?
F3 C15 C16 C17 -179.6(3) . . . . ?
C14 C15 C16 C17 0.7(5) . . . . ?
F4 C16 C17 C12 179.7(3) . . . . ?
C15 C16 C17 C12 0.1(5) . . . . ?
F4 C16 C17 C18 -1.2(5) . . . . ?
C15 C16 C17 C18 179.2(3) . . . . ?
C13 C12 C17 C16 -1.0(5) . . . . ?
C11 C12 C17 C16 178.5(3) . . . . ?
C13 C12 C17 C18 179.7(3) . . . . ?
C11 C12 C17 C18 -0.8(3) . . . . ?
C11 C10 C18 O4 179.3(3) . . . . ?
C1 C10 C18 O4 -1.4(5) . . . . ?
C11 C10 C18 C17 0.1(3) . . . . ?
C1 C10 C18 C17 179.4(3) . . . . ?
C16 C17 C18 O4 2.0(5) . . . . ?
C12 C17 C18 O4 -178.8(3) . . . . ?
C16 C17 C18 C10 -178.7(3) . . . . ?
C12 C17 C18 C10 0.5(3) . . . . ?
C3 C4 C5 C6 -1.8(5) . . . . ?
C3 C4 C5 C19 174.9(4) . . . . ?
C4 C5 C6 C7 1.6(5) . . . . ?
C19 C5 C6 C7 -175.5(4) . . . . ?
C8 C7 C6 C5 0.0(5) . . . . ?
C3 C4 C5' C6' -1.8(5) . . . . ?
C4 C5' C6' C7 1.6(5) . . . . ?
C4 C5' C6' C19' -178.1(4) . . . . ?
C8 C7 C6' C5' 0.0(5) . . . . ?
C8 C7 C6' C19' 179.7(4) . . . . ?

loop_
_exptl_oxdiff_crystal_face_indexfrac_h
_exptl_oxdiff_crystal_face_indexfrac_k
_exptl_oxdiff_crystal_face_indexfrac_l
_exptl_oxdiff_crystal_face_x
_exptl_oxdiff_crystal_face_y
_exptl_oxdiff_crystal_face_z
1.0006 0.0001 -2.0030 -0.0706 -0.0641 0.0077
-1.0006 -0.0001 2.0030 0.0706 0.0641 -0.0077
-0.0000 -2.0018 -1.0008 0.0022 0.0116 0.2349
0.0000 2.0018 1.0008 -0.0022 -0.0116 -0.2349
1.0007 0.0001 -1.0021 -0.0485 -0.0743 0.0055
2.0017 0.0002 0.9983 -0.0305 -0.1791 0.0043
-2.0017 -0.0002 -0.9983 0.0305 0.1791 -0.0043
1.0010 0.0001 2.0004 0.0179 -0.1048 -0.0012
-1.0010 -0.0001 -2.0004 -0.0179 0.1048 0.0012
0.0001 0.0000 1.0009 0.0221 -0.0102 -0.0022
-0.0001 -0.0000 -1.0009 -0.0221 0.0102 0.0022
